data_7101938
loop_
_publ_author_name
'Li, Jian-Rong'
'Yu, Qun'
'Tao, Ying'
'Bu, Xian-He'
'Ribas, Joan'
'Batten, Stuart R'

_publ_section_title
;
 Magnetic canting or not? Two isomorphous 3D CoII and NiII coordination
 polymers with the rare non-interpenetrated (10,3)-d topological
 network, showing spin-canted antiferromagnetism only in the CoII
 system.
;
_journal_issue 22
_journal_name_full 'Chemical communications (Cambridge, England)'
_journal_page_first 2290
_journal_page_last 2292
_journal_paper_doi 10.1039/b700569e
_journal_year 2007
_chemical_formula_moiety 'C8 H4 Co2 N4 O10 S2'
_chemical_formula_sum 'C8 H4 Co2 N4 O10 S2'
_chemical_formula_weight 498.13
_chemical_name_systematic
;
?
;
_space_group_IT_number 4
_symmetry_cell_setting monoclinic
_symmetry_space_group_name_Hall 'P 2yb'
_symmetry_space_group_name_H-M 'P 1 21 1'
_atom_sites_solution_hydrogens geom
_atom_sites_solution_primary direct
_atom_sites_solution_secondary difmap
_audit_creation_method SHELXL-97
_cell_angle_alpha 90.00
_cell_angle_beta 90.81(3)
_cell_angle_gamma 90.00
_cell_formula_units_Z 2
_cell_length_a 7.1024(14)
_cell_length_b 7.0967(14)
_cell_length_c 13.380(3)
_cell_measurement_reflns_used 6449
_cell_measurement_temperature 293(2)
_cell_measurement_theta_max 27.50
_cell_measurement_theta_min 3.05
_cell_volume 674.3(2)
_computing_cell_refinement RAPID-AUTO
_computing_data_collection 'RAPID-AUTO (Rigaku, 2004)'
_computing_data_reduction 'CrystalStructure (Rigaku/MSC'2004)'
_computing_molecular_graphics 'SHELXTL (Bruker, 1998)'
_computing_publication_material SHELXTL
_computing_structure_refinement SHELXL-97
_computing_structure_solution SHELXS-97
_diffrn_ambient_temperature 293(2)
_diffrn_detector_area_resol_mean 10.000
_diffrn_measured_fraction_theta_full 0.996
_diffrn_measured_fraction_theta_max 0.996
_diffrn_measurement_device_type 'Rigaku R-AXIS RAPID IP'
_diffrn_measurement_method \w
_diffrn_radiation_monochromator graphite
_diffrn_radiation_source 'fine-focus sealed tube'
_diffrn_radiation_type MoK\a
_diffrn_radiation_wavelength 0.71073
_diffrn_reflns_av_R_equivalents 0.0285
_diffrn_reflns_av_sigmaI/netI 0.0420
_diffrn_reflns_limit_h_max 8
_diffrn_reflns_limit_h_min -9
_diffrn_reflns_limit_k_max 9
_diffrn_reflns_limit_k_min -9
_diffrn_reflns_limit_l_max 17
_diffrn_reflns_limit_l_min -17
_diffrn_reflns_number 6722
_diffrn_reflns_theta_full 27.48
_diffrn_reflns_theta_max 27.48
_diffrn_reflns_theta_min 3.05
_diffrn_standards_decay_% 0
_diffrn_standards_interval_count 0
_diffrn_standards_interval_time 0
_diffrn_standards_number 0
_exptl_absorpt_coefficient_mu 2.842
_exptl_absorpt_correction_T_max 1.0000
_exptl_absorpt_correction_T_min 0.9637
_exptl_absorpt_correction_type multi-scan
_exptl_absorpt_process_details 'ABSCOR (Higashi, 1995)'
_exptl_crystal_colour 'Brownish red'
_exptl_crystal_density_diffrn 2.453
_exptl_crystal_density_method 'not measured'
_exptl_crystal_description Block
_exptl_crystal_F_000 492
_exptl_crystal_size_max 0.22
_exptl_crystal_size_mid 0.20
_exptl_crystal_size_min 0.20
_refine_diff_density_max 0.245
_refine_diff_density_min -0.419
_refine_diff_density_rms 0.069
_refine_ls_abs_structure_details 'Flack H D (1983), Acta Cryst. A39, 876-881'
_refine_ls_abs_structure_Flack -0.002(1)
_refine_ls_extinction_method none
_refine_ls_goodness_of_fit_ref 1.010
_refine_ls_hydrogen_treatment mixed
_refine_ls_matrix_type full
_refine_ls_number_parameters 247
_refine_ls_number_reflns 3068
_refine_ls_number_restraints 7
_refine_ls_restrained_S_all 1.009
_refine_ls_R_factor_all 0.0247
_refine_ls_R_factor_gt 0.0226
_refine_ls_shift/su_max 0.001
_refine_ls_shift/su_mean 0.000
_refine_ls_structure_factor_coef Fsqd
_refine_ls_weighting_details 'calc w=1/[\s^2^(Fo^2^)+(0.0242P)^2^] where P=(Fo^2^+2Fc^2^)/3'
_refine_ls_weighting_scheme calc
_refine_ls_wR_factor_gt 0.0515
_refine_ls_wR_factor_ref 0.0523
_reflns_number_gt 2891
_reflns_number_total 3068
_reflns_threshold_expression I>2sigma(I)
_cod_data_source_file b700569e.txt
_cod_data_source_block 1
_cod_depositor_comments
;
The following automatic conversions were performed:
'_symmetry_cell_setting' value 'Monoclinic' changed to 'monoclinic'
according to '/home/saulius/struct/CIF-dictionaries/cif_core.dic'
dictionary named 'cif_core.dic' version 2.4.1 from 2010-06-29.

Automatic conversion script
Id: cif_fix_enum 1527 2010-12-29 10:47:43Z saulius 
;
_cod_original_sg_symbol_H-M P2(1)
_cod_database_code 7101938

loop_
_symmetry_equiv_pos_as_xyz
'x, y, z'
'-x, y+1/2, -z'

loop_
_atom_site_label
_atom_site_type_symbol
_atom_site_fract_x
_atom_site_fract_y
_atom_site_fract_z
_atom_site_U_iso_or_equiv
_atom_site_adp_type
_atom_site_occupancy
_atom_site_symmetry_multiplicity
_atom_site_calc_flag
_atom_site_refinement_flags
Co1 Co 0.73058(4) 0.50089(5) 0.679920(18) 0.01364(8) Uani 1 1 d .
Co2 Co 0.79070(4) 0.49944(5) 0.180662(18) 0.01391(8) Uani 1 1 d .
S1 S 0.68948(10) 0.36489(10) 0.42778(4) 0.01873(14) Uani 1 1 d .
S2 S 0.91189(8) 0.48716(12) -0.07410(4) 0.01766(12) Uani 1 1 d .
N1 N 0.7080(3) 0.5181(4) 0.51843(12) 0.0155(4) Uani 1 1 d .
N2 N 0.7610(3) 0.5071(4) 0.34040(12) 0.0151(4) Uani 1 1 d .
N3 N 0.7767(3) 0.5294(3) 0.02011(13) 0.0155(5) Uani 1 1 d .
N4 N 0.7501(3) 0.5191(4) -0.15989(12) 0.0147(4) Uani 1 1 d .
C1 C 0.7901(4) 0.8366(4) 0.56112(17) 0.0158(5) Uani 1 1 d .
C2 C 0.7720(4) 0.6804(4) 0.48375(17) 0.0138(5) Uani 1 1 d .
C3 C 0.8035(3) 0.6736(4) 0.37959(16) 0.0142(5) Uani 1 1 d .
C4 C 0.8970(4) 0.8106(4) 0.30966(17) 0.0166(5) Uani 1 1 d .
C5 C 0.4529(4) 0.5802(4) 0.06780(16) 0.0170(5) Uani 1 1 d .
C6 C 0.6025(3) 0.5677(4) -0.01253(15) 0.0139(5) Uani 1 1 d .
C7 C 0.5891(3) 0.5658(4) -0.11862(15) 0.0132(5) Uani 1 1 d .
C8 C 0.4346(3) 0.6307(4) -0.19006(17) 0.0161(5) Uani 1 1 d .
O1 O 0.7849(3) 0.7797(3) 0.65111(12) 0.0203(4) Uani 1 1 d .
O2 O 0.7992(3) 1.0018(4) 0.53547(12) 0.0321(4) Uani 1 1 d .
O3 O 0.9931(3) 0.9377(3) 0.34840(13) 0.0234(4) Uani 1 1 d .
O4 O 0.8792(3) 0.7739(3) 0.21804(12) 0.0235(4) Uani 1 1 d .
O5 O 0.6521(3) 0.2257(3) 0.67957(14) 0.0269(4) Uani 1 1 d D
H5A H 0.616(4) 0.181(4) 0.7350(13) 0.032 Uiso 1 1 d D
H5B H 0.729(4) 0.161(4) 0.6457(19) 0.032 Uiso 1 1 d D
O6 O 0.5177(3) 0.5887(3) 0.15637(12) 0.0240(4) Uani 1 1 d .
O7 O 0.2875(3) 0.5733(4) 0.04377(13) 0.0372(6) Uani 1 1 d .
O8 O 0.3038(3) 0.7259(3) -0.15531(13) 0.0233(4) Uani 1 1 d .
O9 O 0.4602(3) 0.5907(3) -0.28023(12) 0.0232(4) Uani 1 1 d .
O10 O 1.0632(3) 0.4191(3) 0.18072(13) 0.0235(4) Uani 1 1 d D
H10A H 1.141(3) 0.468(4) 0.1409(15) 0.028 Uiso 1 1 d D
H10B H 1.109(3) 0.378(4) 0.2361(12) 0.028 Uiso 1 1 d D

loop_
_atom_site_aniso_label
_atom_site_aniso_U_11
_atom_site_aniso_U_22
_atom_site_aniso_U_33
_atom_site_aniso_U_23
_atom_site_aniso_U_13
_atom_site_aniso_U_12
Co1 0.01704(15) 0.01516(15) 0.00879(12) 0.00053(16) 0.00272(10) 0.00148(18)
Co2 0.01334(15) 0.01936(16) 0.00904(12) -0.00120(16) 0.00062(9) -0.00124(18)
S1 0.0286(4) 0.0168(3) 0.0108(2) -0.0005(2) 0.0009(2) -0.0068(3)
S2 0.0133(3) 0.0295(3) 0.0102(2) -0.0004(3) 0.00121(18) 0.0033(3)
N1 0.0205(10) 0.0175(12) 0.0087(7) 0.0000(10) 0.0014(6) -0.0004(10)
N2 0.0180(9) 0.0191(10) 0.0081(7) 0.0018(11) 0.0010(6) -0.0009(11)
N3 0.0168(10) 0.0198(14) 0.0099(8) -0.0010(9) 0.0011(7) 0.0012(9)
N4 0.0153(9) 0.0194(12) 0.0096(7) 0.0012(10) 0.0010(6) 0.0000(9)
C1 0.0136(12) 0.0191(14) 0.0149(10) -0.0015(10) 0.0046(9) -0.0004(10)
C2 0.0160(12) 0.0141(12) 0.0112(10) -0.0003(9) -0.0006(8) 0.0000(9)
C3 0.0108(12) 0.0184(12) 0.0135(10) -0.0008(9) 0.0007(9) 0.0008(9)
C4 0.0169(13) 0.0176(12) 0.0155(11) 0.0015(9) 0.0065(9) -0.0004(10)
C5 0.0165(13) 0.0223(12) 0.0123(10) 0.0024(10) 0.0035(9) 0.0043(10)
C6 0.0138(12) 0.0175(11) 0.0106(10) -0.0016(9) 0.0018(8) 0.0011(9)
C7 0.0151(12) 0.0139(10) 0.0105(10) 0.0010(9) 0.0023(8) 0.0000(9)
C8 0.0177(13) 0.0172(12) 0.0135(10) 0.0034(9) 0.0007(9) 0.0000(10)
O1 0.0334(11) 0.0168(9) 0.0107(7) -0.0024(7) -0.0013(7) -0.0014(8)
O2 0.0606(13) 0.0154(9) 0.0207(8) -0.0014(9) 0.0123(8) 0.0006(13)
O3 0.0223(10) 0.0254(10) 0.0227(8) -0.0066(8) 0.0082(7) -0.0103(8)
O4 0.0362(12) 0.0241(10) 0.0103(8) -0.0004(7) 0.0046(7) -0.0082(9)
O5 0.0400(13) 0.0177(10) 0.0235(9) 0.0003(8) 0.0153(9) -0.0021(9)
O6 0.0174(10) 0.0440(12) 0.0106(8) -0.0019(8) 0.0056(7) 0.0080(8)
O7 0.0177(10) 0.0762(18) 0.0179(8) 0.0089(10) 0.0051(7) -0.0003(10)
O8 0.0249(11) 0.0251(10) 0.0202(8) 0.0047(8) 0.0064(7) 0.0115(8)
O9 0.0211(10) 0.0365(11) 0.0121(8) 0.0025(8) -0.0006(7) 0.0066(8)
O10 0.0149(10) 0.0347(11) 0.0209(8) 0.0089(8) 0.0010(7) 0.0000(8)

loop_
_atom_type_symbol
_atom_type_description
_atom_type_scat_dispersion_real
_atom_type_scat_dispersion_imag
_atom_type_scat_source
C C 0.0033 0.0016 'International Tables Vol C Tables 4.2.6.8 and 6.1.1.4'
H H 0.0000 0.0000 'International Tables Vol C Tables 4.2.6.8 and 6.1.1.4'
N N 0.0061 0.0033 'International Tables Vol C Tables 4.2.6.8 and 6.1.1.4'
O O 0.0106 0.0060 'International Tables Vol C Tables 4.2.6.8 and 6.1.1.4'
S S 0.1246 0.1234 'International Tables Vol C Tables 4.2.6.8 and 6.1.1.4'
Co Co 0.3494 0.9721 'International Tables Vol C Tables 4.2.6.8 and 6.1.1.4'

loop_
_geom_angle_atom_site_label_1
_geom_angle_atom_site_label_2
_geom_angle_atom_site_label_3
_geom_angle
_geom_angle_site_symmetry_1
_geom_angle_site_symmetry_3
O5 Co1 O3 93.03(9) . 2_746
O5 Co1 O1 168.08(7) . .
O3 Co1 O1 89.60(8) 2_746 .
O5 Co1 O9 92.32(9) . 1_556
O3 Co1 O9 173.28(8) 2_746 1_556
O1 Co1 O9 85.99(8) . 1_556
O5 Co1 N4 94.25(9) . 1_556
O3 Co1 N4 98.55(8) 2_746 1_556
O1 Co1 N4 96.86(9) . 1_556
O9 Co1 N4 77.00(7) 1_556 1_556
O5 Co1 N1 92.04(9) . .
O3 Co1 N1 83.45(8) 2_746 .
O1 Co1 N1 76.70(9) . .
O9 Co1 N1 100.42(8) 1_556 .
N4 Co1 N1 173.29(12) 1_556 .
O10 Co2 O6 170.79(7) . .
O10 Co2 O8 92.51(8) . 2_645
O6 Co2 O8 87.74(8) . 2_645
O10 Co2 O4 88.74(8) . .
O6 Co2 O4 91.72(8) . .
O8 Co2 O4 175.47(7) 2_645 .
O10 Co2 N2 96.55(8) . .
O6 Co2 N2 92.51(7) . .
O8 Co2 N2 98.60(10) 2_645 .
O4 Co2 N2 76.92(9) . .
O10 Co2 N3 93.37(8) . .
O6 Co2 N3 77.46(8) . .
O8 Co2 N3 85.38(8) 2_645 .
O4 Co2 N3 98.89(8) . .
N2 Co2 N3 169.12(10) . .
N2 S1 N1 95.61(14) . .
N3 S2 N4 95.89(10) . .
C2 N1 S1 110.08(15) . .
C2 N1 Co1 112.17(16) . .
S1 N1 Co1 134.97(15) . .
C3 N2 S1 109.83(14) . .
C3 N2 Co2 112.98(18) . .
S1 N2 Co2 137.10(17) . .
C6 N3 S2 109.83(15) . .
C6 N3 Co2 112.02(15) . .
S2 N3 Co2 137.31(12) . .
C7 N4 S2 110.30(14) . .
C7 N4 Co1 112.85(14) . 1_554
S2 N4 Co1 136.84(12) . 1_554
O2 C1 O1 124.9(2) . .
O2 C1 C2 120.8(2) . .
O1 C1 C2 114.2(2) . .
N1 C2 C3 112.0(2) . .
N1 C2 C1 114.9(2) . .
C3 C2 C1 133.0(2) . .
N2 C3 C2 112.4(2) . .
N2 C3 C4 115.4(2) . .
C2 C3 C4 131.7(2) . .
O3 C4 O4 127.2(2) . .
O3 C4 C3 117.0(2) . .
O4 C4 C3 115.6(2) . .
O7 C5 O6 125.9(2) . .
O7 C5 C6 119.5(2) . .
O6 C5 C6 114.5(2) . .
N3 C6 C7 111.9(2) . .
N3 C6 C5 115.69(19) . .
C7 C6 C5 131.8(2) . .
N4 C7 C6 112.0(2) . .
N4 C7 C8 115.88(19) . .
C6 C7 C8 131.6(2) . .
O8 C8 O9 127.0(2) . .
O8 C8 C7 117.8(2) . .
O9 C8 C7 115.0(2) . .
C1 O1 Co1 119.48(16) . .
C4 O3 Co1 127.12(17) . 2_756
C4 O4 Co2 116.66(17) . .
Co1 O5 H5A 116(2) . .
Co1 O5 H5B 110(2) . .
H5A O5 H5B 118.1(18) . .
C5 O6 Co2 117.48(16) . .
C8 O8 Co2 133.38(17) . 2_655
C8 O9 Co1 117.28(16) . 1_554
Co2 O10 H10A 121.3(19) . .
Co2 O10 H10B 116.7(18) . .
H10A O10 H10B 116.1(17) . .

loop_
_geom_bond_atom_site_label_1
_geom_bond_atom_site_label_2
_geom_bond_distance
_geom_bond_site_symmetry_2
Co1 O5 2.031(2) .
Co1 O3 2.0534(19) 2_746
Co1 O1 2.0536(19) .
Co1 O9 2.099(2) 1_556
Co1 N4 2.1498(17) 1_556
Co1 N1 2.1680(17) .
Co2 O10 2.0178(19) .
Co2 O6 2.0611(19) .
Co2 O8 2.080(2) 2_645
Co2 O4 2.105(2) .
Co2 N2 2.1513(16) .
Co2 N3 2.1596(17) .
S1 N2 1.631(2) .
S1 N1 1.633(2) .
S2 N3 1.623(2) .
S2 N4 1.6285(19) .
N1 C2 1.324(4) .
N2 C3 1.326(4) .
N3 C6 1.334(3) .
N4 C7 1.319(3) .
N4 Co1 2.1498(17) 1_554
C1 O2 1.223(4) .
C1 O1 1.271(3) .
C1 C2 1.521(3) .
C2 C3 1.415(3) .
C3 C4 1.510(3) .
C4 O3 1.241(3) .
C4 O4 1.258(3) .
C5 O7 1.215(3) .
C5 O6 1.267(3) .
C5 C6 1.525(3) .
C6 C7 1.422(3) .
C7 C8 1.517(3) .
C8 O8 1.244(3) .
C8 O9 1.255(3) .
O3 Co1 2.0534(19) 2_756
O5 H5A 0.849(10) .
O5 H5B 0.850(10) .
O8 Co2 2.080(2) 2_655
O9 Co1 2.099(2) 1_554
O10 H10A 0.845(10) .
O10 H10B 0.856(9) .

loop_
_geom_hbond_atom_site_label_D
_geom_hbond_atom_site_label_H
_geom_hbond_atom_site_label_A
_geom_hbond_distance_DH
_geom_hbond_distance_HA
_geom_hbond_distance_DA
_geom_hbond_angle_DHA
_geom_hbond_site_symmetry_A
O5 H5A O6 0.85(1) 1.87(1) 2.701(3) 167(3) 2_646
O5 H5B O2 0.85(1) 1.93(2) 2.719(3) 154(3) 1_545
O10 H10A O7 0.85(1) 1.84(1) 2.679(3) 173(2) 1_655
O10 H10B O1 0.856(9) 1.82(1) 2.671(2) 176(3) 2_746

loop_
_geom_torsion_atom_site_label_1
_geom_torsion_atom_site_label_2
_geom_torsion_atom_site_label_3
_geom_torsion_atom_site_label_4
_geom_torsion
_geom_torsion_site_symmetry_1
_geom_torsion_site_symmetry_4
N2 S1 N1 C2 -0.93(19) . .
N2 S1 N1 Co1 -159.84(16) . .
O5 Co1 N1 C2 -172.44(18) . .
O3 Co1 N1 C2 -79.62(17) 2_746 .
O1 Co1 N1 C2 11.52(17) . .
O9 Co1 N1 C2 94.83(18) 1_556 .
O5 Co1 N1 S1 -13.85(17) . .
O3 Co1 N1 S1 78.97(16) 2_746 .
O1 Co1 N1 S1 170.12(18) . .
O9 Co1 N1 S1 -106.58(16) 1_556 .
N1 S1 N2 C3 1.08(18) . .
N1 S1 N2 Co2 -175.13(17) . .
O10 Co2 N2 C3 89.63(17) . .
O6 Co2 N2 C3 -88.72(17) . .
O8 Co2 N2 C3 -176.81(16) 2_645 .
O4 Co2 N2 C3 2.46(16) . .
N3 Co2 N2 C3 -66.0(6) . .
O10 Co2 N2 S1 -94.24(18) . .
O6 Co2 N2 S1 87.41(18) . .
O8 Co2 N2 S1 -0.68(19) 2_645 .
O4 Co2 N2 S1 178.59(19) . .
N3 Co2 N2 S1 110.1(6) . .
N4 S2 N3 C6 0.5(2) . .
N4 S2 N3 Co2 168.74(18) . .
O10 Co2 N3 C6 174.25(19) . .
O6 Co2 N3 C6 -6.72(19) . .
O8 Co2 N3 C6 81.99(19) 2_645 .
O4 Co2 N3 C6 -96.50(19) . .
N2 Co2 N3 C6 -30.0(7) . .
O10 Co2 N3 S2 6.2(2) . .
O6 Co2 N3 S2 -174.7(2) . .
O8 Co2 N3 S2 -86.0(2) 2_645 .
O4 Co2 N3 S2 95.5(2) . .
N2 Co2 N3 S2 162.0(4) . .
N3 S2 N4 C7 1.0(3) . .
N3 S2 N4 Co1 -177.8(2) . 1_554
S1 N1 C2 C3 0.5(3) . .
Co1 N1 C2 C3 164.57(16) . .
S1 N1 C2 C1 178.36(17) . .
Co1 N1 C2 C1 -17.6(3) . .
O2 C1 C2 N1 -160.7(2) . .
O1 C1 C2 N1 15.9(3) . .
O2 C1 C2 C3 16.5(4) . .
O1 C1 C2 C3 -166.8(3) . .
S1 N2 C3 C2 -0.9(3) . .
Co2 N2 C3 C2 176.27(16) . .
S1 N2 C3 C4 171.93(17) . .
Co2 N2 C3 C4 -10.9(2) . .
N1 C2 C3 N2 0.3(3) . .
C1 C2 C3 N2 -177.0(2) . .
N1 C2 C3 C4 -171.1(2) . .
C1 C2 C3 C4 11.6(5) . .
N2 C3 C4 O3 -156.8(2) . .
C2 C3 C4 O3 14.4(4) . .
N2 C3 C4 O4 18.2(3) . .
C2 C3 C4 O4 -170.6(3) . .
S2 N3 C6 C7 -1.8(3) . .
Co2 N3 C6 C7 -173.20(17) . .
S2 N3 C6 C5 170.85(19) . .
Co2 N3 C6 C5 -0.6(3) . .
O7 C5 C6 N3 -164.0(3) . .
O6 C5 C6 N3 12.9(4) . .
O7 C5 C6 C7 6.8(5) . .
O6 C5 C6 C7 -176.2(3) . .
S2 N4 C7 C6 -2.1(3) . .
Co1 N4 C7 C6 177.00(18) 1_554 .
S2 N4 C7 C8 170.41(19) . .
Co1 N4 C7 C8 -10.5(3) 1_554 .
N3 C6 C7 N4 2.6(3) . .
C5 C6 C7 N4 -168.5(3) . .
N3 C6 C7 C8 -168.4(3) . .
C5 C6 C7 C8 20.5(5) . .
N4 C7 C8 O8 -159.5(2) . .
C6 C7 C8 O8 11.2(4) . .
N4 C7 C8 O9 16.3(4) . .
C6 C7 C8 O9 -173.0(2) . .
O2 C1 O1 Co1 171.0(2) . .
C2 C1 O1 Co1 -5.4(3) . .
O5 Co1 O1 C1 -22.3(5) . .
O3 Co1 O1 C1 80.6(2) 2_746 .
O9 Co1 O1 C1 -104.5(2) 1_556 .
N4 Co1 O1 C1 179.12(19) 1_556 .
N1 Co1 O1 C1 -2.80(18) . .
O4 C4 O3 Co1 -49.0(4) . 2_756
C3 C4 O3 Co1 125.3(2) . 2_756
O3 C4 O4 Co2 158.4(2) . .
C3 C4 O4 Co2 -16.0(3) . .
O10 Co2 O4 C4 -89.0(2) . .
O6 Co2 O4 C4 100.2(2) . .
N2 Co2 O4 C4 8.01(19) . .
N3 Co2 O4 C4 177.77(19) . .
O7 C5 O6 Co2 157.3(3) . .
C6 C5 O6 Co2 -19.4(3) . .
O8 Co2 O6 C5 -70.8(2) 2_645 .
O4 Co2 O6 C5 113.7(2) . .
N2 Co2 O6 C5 -169.4(2) . .
N3 Co2 O6 C5 14.9(2) . .
O9 C8 O8 Co2 -58.0(4) . 2_655
C7 C8 O8 Co2 117.3(2) . 2_655
O8 C8 O9 Co1 161.8(2) . 1_554
C7 C8 O9 Co1 -13.6(3) . 1_554
